data_1564998
loop_
_publ_author_name
'Akopov, Georgiy'
'Hewage, Nethmi'
'Yox, Philip'
'Viswanathan , Gayatri'
'Lee, Shannon'
'Hulsebosch, Liam'
'Cady, Sarah'
'Paterson, Alexander L.'
'Perras, Fr\'ed\'eric A.'
'Xu, Wenqian'
'Wu, Kui'
'Mudryk, Yaroslav'
'Kovnir, Kirill'

_publ_section_title
;
 &#x000D; Synthesis-Enabled Exploration of Chiral and Polar Multivalent
 Quaternary Sulfides&#x000D;
;
_journal_name_full 'Chemical Science'
_journal_paper_doi 10.1039/D1SC03685H
_journal_year 2021
_chemical_formula_sum 'Co La6 S14 Si2'
_chemical_formula_weight 1397.41
_space_group_crystal_system hexagonal
_space_group_IT_number 173
_space_group_name_Hall 'P 6c'
_space_group_name_H-M_alt 'P 63'
_audit_creation_method SHELXL-2018/3
_audit_update_record
;
2021-09-26 deposited with the CCDC.	2021-10-18 downloaded from the CCDC.
;
_cell_angle_alpha 90
_cell_angle_beta 90
_cell_angle_gamma 120
_cell_formula_units_Z 1
_cell_length_a 10.3141(11)
_cell_length_b 10.3141(11)
_cell_length_c 5.7313(10)
_cell_measurement_reflns_used 9965
_cell_measurement_temperature 100(2)
_cell_measurement_theta_max 33.07
_cell_measurement_theta_min 2.28
_cell_volume 528.02(12)
_computing_structure_refinement 'SHELXL-2018/3 (Sheldrick, 2018)'
_computing_structure_solution 'SHELXT 2018/2 (Sheldrick, 2018)'
_diffrn_ambient_temperature 100(2)
_diffrn_measured_fraction_theta_full 1.000
_diffrn_measured_fraction_theta_max 1.000
_diffrn_measurement_device_type 'Bruker APEX III CMOS area-detector'
_diffrn_measurement_method 'profile data from \w scans'
_diffrn_radiation_type MoK\a
_diffrn_radiation_wavelength 0.71073
_diffrn_reflns_av_R_equivalents 0.0369
_diffrn_reflns_av_unetI/netI 0.0176
_diffrn_reflns_Laue_measured_fraction_full 1.000
_diffrn_reflns_Laue_measured_fraction_max 1.000
_diffrn_reflns_limit_h_max 15
_diffrn_reflns_limit_h_min -15
_diffrn_reflns_limit_k_max 15
_diffrn_reflns_limit_k_min -15
_diffrn_reflns_limit_l_max 8
_diffrn_reflns_limit_l_min -8
_diffrn_reflns_number 14473
_diffrn_reflns_point_group_measured_fraction_full 0.998
_diffrn_reflns_point_group_measured_fraction_max 0.998
_diffrn_reflns_theta_full 25.242
_diffrn_reflns_theta_max 33.031
_diffrn_reflns_theta_min 2.280
_diffrn_source 'fine-focus sealed tube'
_exptl_absorpt_coefficient_mu 14.105
_exptl_absorpt_correction_T_max 0.747
_exptl_absorpt_correction_T_min 0.619
_exptl_absorpt_correction_type multi-scan
_exptl_absorpt_process_details SADABS
_exptl_crystal_colour black
_exptl_crystal_density_diffrn 4.395
_exptl_crystal_description plate
_exptl_crystal_F_000 621
_exptl_crystal_size_max 0.077
_exptl_crystal_size_mid 0.060
_exptl_crystal_size_min 0.034
_exptl_transmission_factor_max 0.747
_exptl_transmission_factor_min 0.619
_refine_diff_density_max 0.711
_refine_diff_density_min -0.599
_refine_diff_density_rms 0.116
_refine_ls_abs_structure_details
;
 Flack x determined using 570 quotients [(I+)-(I-)]/[(I+)+(I-)]
 (Parsons, Flack and Wagner, Acta Cryst. B69 (2013) 249-259).
;
_refine_ls_abs_structure_Flack 0.010(8)
_refine_ls_extinction_coef 0.0037(2)
_refine_ls_extinction_expression Fc^*^=kFc[1+0.001xFc^2^\l^3^/sin(2\q)]^-1/4^
_refine_ls_extinction_method 'SHELXL-2018/3 (Sheldrick 2018)'
_refine_ls_goodness_of_fit_ref 1.128
_refine_ls_hydrogen_treatment undef
_refine_ls_matrix_type full
_refine_ls_number_parameters 38
_refine_ls_number_reflns 1337
_refine_ls_number_restraints 0
_refine_ls_restrained_S_all 1.128
_refine_ls_R_factor_all 0.0124
_refine_ls_R_factor_gt 0.0113
_refine_ls_shift/su_max 0.001
_refine_ls_shift/su_mean 0.000
_refine_ls_structure_factor_coef Fsqd
_refine_ls_weighting_details 'w=1/[\s^2^(Fo^2^)+(0.0075P)^2^+0.0948P] where P=(Fo^2^+2Fc^2^)/3'
_refine_ls_weighting_scheme calc
_refine_ls_wR_factor_gt 0.0243
_refine_ls_wR_factor_ref 0.0245
_reflns_Friedel_coverage 0.842
_reflns_Friedel_fraction_full 0.997
_reflns_Friedel_fraction_max 0.995
_reflns_number_gt 1304
_reflns_number_total 1337
_reflns_threshold_expression 'I > 2\s(I)'
_cod_data_source_file d1sc03685h2.cif
_cod_data_source_block GA1580_La6CoSi2S14
_cod_original_cell_volume 528.02(15)
_cod_database_code 1564998
_shelx_shelxl_version_number 2018/3
_shelx_space_group_comment
;
The symmetry employed for this shelxl refinement is uniquely defined
by the following loop, which should always be used as a source of
symmetry information in preference to the above space-group names.
They are only intended as comments.
;
_shelx_estimated_absorpt_t_min 0.410
_shelx_estimated_absorpt_t_max 0.646

loop_
_space_group_symop_operation_xyz
'x, y, z'
'-y, x-y, z'
'-x+y, -x, z'
'-x, -y, z+1/2'
'y, -x+y, z+1/2'
'x-y, x, z+1/2'

loop_
_atom_site_label
_atom_site_type_symbol
_atom_site_fract_x
_atom_site_fract_y
_atom_site_fract_z
_atom_site_U_iso_or_equiv
_atom_site_adp_type
_atom_site_occupancy
_atom_site_site_symmetry_order
_atom_site_calc_flag
_atom_site_refinement_flags_posn
_atom_site_refinement_flags_adp
_atom_site_refinement_flags_occupancy
_atom_site_disorder_assembly
_atom_site_disorder_group
La1 La 0.23316(2) 0.35681(2) 0.2598(5) 0.00393(4) Uani 1 1 d . . . . .
Si1 Si 0.333333 0.666667 -0.1566(6) 0.0030(2) Uani 1 3 d S T P . .
Co1 Co 0.000000 0.000000 0.000000 0.0073(3) Uani 0.504(3) 3 d S T P . .
S1 S 0.47538(8) 0.58966(8) -0.0182(5) 0.00422(12) Uani 1 1 d . . . . .
S2 S 0.333333 0.666667 -0.5221(6) 0.0046(2) Uani 1 3 d S T P . .
S3 S -0.08280(7) 0.15896(7) 0.2477(5) 0.00715(11) Uani 1 1 d . . . . .

loop_
_atom_site_aniso_label
_atom_site_aniso_U_11
_atom_site_aniso_U_22
_atom_site_aniso_U_33
_atom_site_aniso_U_23
_atom_site_aniso_U_13
_atom_site_aniso_U_12
La1 0.00377(6) 0.00498(7) 0.00334(7) 0.00040(10) -0.00029(10) 0.00242(5)
Si1 0.0034(4) 0.0034(4) 0.0023(5) 0.000 0.000 0.00168(18)
Co1 0.0038(4) 0.0038(4) 0.0143(6) 0.000 0.000 0.00188(19)
S1 0.0040(3) 0.0052(3) 0.0039(3) 0.0006(3) 0.0002(3) 0.0026(2)
S2 0.0058(3) 0.0058(3) 0.0020(5) 0.000 0.000 0.00292(16)
S3 0.0046(2) 0.0066(3) 0.0077(3) 0.0011(4) 0.0009(4) 0.0009(2)

loop_
_atom_type_symbol
_atom_type_description
_atom_type_scat_dispersion_real
_atom_type_scat_dispersion_imag
_atom_type_scat_source
Co Co 0.3494 0.9721 'International Tables Vol C Tables 4.2.6.8 and 6.1.1.4'
La La -0.2871 2.4523 'International Tables Vol C Tables 4.2.6.8 and 6.1.1.4'
S S 0.1246 0.1234 'International Tables Vol C Tables 4.2.6.8 and 6.1.1.4'
Si Si 0.0817 0.0704 'International Tables Vol C Tables 4.2.6.8 and 6.1.1.4'

loop_
_geom_angle_atom_site_label_1
_geom_angle_atom_site_label_2
_geom_angle_atom_site_label_3
_geom_angle
_geom_angle_site_symmetry_1
_geom_angle_site_symmetry_3
_geom_angle_publ_flag
S3 La1 S3 83.21(3) . 3 ?
S3 La1 S1 140.87(3) . . ?
S3 La1 S1 111.16(2) 3 . ?
S3 La1 S3 76.36(2) . 5 ?
S3 La1 S3 76.07(2) 3 5 ?
S1 La1 S3 141.37(2) . 5 ?
S3 La1 S1 75.63(2) . 3_565 ?
S3 La1 S1 140.41(3) 3 3_565 ?
S1 La1 S1 70.58(3) . 3_565 ?
S3 La1 S1 128.61(2) 5 3_565 ?
S3 La1 S1 144.06(2) . 4_665 ?
S3 La1 S1 71.07(2) 3 4_665 ?
S1 La1 S1 73.654(15) . 4_665 ?
S3 La1 S1 73.41(2) 5 4_665 ?
S1 La1 S1 139.522(18) 3_565 4_665 ?
S3 La1 S2 114.926(17) . 1_556 ?
S3 La1 S2 150.32(3) 3 1_556 ?
S1 La1 S2 70.38(2) . 1_556 ?
S3 La1 S2 85.34(3) 5 1_556 ?
S1 La1 S2 69.08(2) 3_565 1_556 ?
S1 La1 S2 81.619(17) 4_665 1_556 ?
S3 La1 S3 74.30(2) . 5_554 ?
S3 La1 S3 74.03(2) 3 5_554 ?
S1 La1 S3 75.27(2) . 5_554 ?
S3 La1 S3 140.02(3) 5 5_554 ?
S1 La1 S3 68.24(2) 3_565 5_554 ?
S1 La1 S3 119.630(19) 4_665 5_554 ?
S2 La1 S3 131.84(3) 1_556 5_554 ?
S3 La1 Co1 47.33(2) . 4 ?
S3 La1 Co1 47.26(2) 3 4 ?
S1 La1 Co1 158.30(3) . 4 ?
S3 La1 Co1 46.52(5) 5 4 ?
S1 La1 Co1 122.95(2) 3_565 4 ?
S1 La1 Co1 97.03(3) 4_665 4 ?
S2 La1 Co1 128.61(5) 1_556 4 ?
S3 La1 Co1 93.50(5) 5_554 4 ?
S3 La1 Co1 46.47(2) . . ?
S3 La1 Co1 46.41(2) 3 . ?
S1 La1 Co1 118.63(4) . . ?
S3 La1 Co1 94.26(4) 5 . ?
S1 La1 Co1 96.52(3) 3_565 . ?
S1 La1 Co1 117.162(19) 4_665 . ?
S2 La1 Co1 160.335(6) 1_556 . ?
S3 La1 Co1 45.75(4) 5_554 . ?
Co1 La1 Co1 47.744(9) 4 . ?
S2 Si1 S1 111.79(4) . 2_665 ?
S2 Si1 S1 111.79(4) . 3_565 ?
S1 Si1 S1 107.06(4) 2_665 3_565 ?
S2 Si1 S1 111.79(4) . . ?
S1 Si1 S1 107.05(4) 2_665 . ?
S1 Si1 S1 107.05(4) 3_565 . ?
S3 Co1 S3 93.30(8) 3 2 ?
S3 Co1 S3 93.30(8) 3 . ?
S3 Co1 S3 93.30(8) 2 . ?
S3 Co1 S3 179.51(11) 3 6_554 ?
S3 Co1 S3 87.031(13) 2 6_554 ?
S3 Co1 S3 87.031(13) . 6_554 ?
S3 Co1 S3 87.031(13) 3 4_554 ?
S3 Co1 S3 87.031(14) 2 4_554 ?
S3 Co1 S3 179.51(11) . 4_554 ?
S3 Co1 S3 92.63(8) 6_554 4_554 ?
S3 Co1 S3 87.031(13) 3 5_554 ?
S3 Co1 S3 179.51(11) 2 5_554 ?
S3 Co1 S3 87.032(13) . 5_554 ?
S3 Co1 S3 92.63(8) 6_554 5_554 ?
S3 Co1 S3 92.63(8) 4_554 5_554 ?
S3 Co1 Co1 57.11(6) 3 4 ?
S3 Co1 Co1 57.11(6) 2 4 ?
S3 Co1 Co1 57.11(6) . 4 ?
S3 Co1 Co1 123.38(6) 6_554 4 ?
S3 Co1 Co1 123.38(6) 4_554 4 ?
S3 Co1 Co1 123.38(6) 5_554 4 ?
S3 Co1 Co1 122.89(6) 3 4_554 ?
S3 Co1 Co1 122.89(6) 2 4_554 ?
S3 Co1 Co1 122.89(6) . 4_554 ?
S3 Co1 Co1 56.62(6) 6_554 4_554 ?
S3 Co1 Co1 56.62(6) 4_554 4_554 ?
S3 Co1 Co1 56.62(6) 5_554 4_554 ?
Co1 Co1 Co1 180.0 4 4_554 ?
S3 Co1 La1 126.574(19) 3 4_554 ?
S3 Co1 La1 55.94(3) 2 4_554 ?
S3 Co1 La1 127.01(2) . 4_554 ?
S3 Co1 La1 53.38(3) 6_554 4_554 ?
S3 Co1 La1 52.94(3) 4_554 4_554 ?
S3 Co1 La1 123.58(10) 5_554 4_554 ?
Co1 Co1 La1 113.04(4) 4 4_554 ?
Co1 Co1 La1 66.96(4) 4_554 4_554 ?
S3 Co1 La1 55.94(3) 3 5_554 ?
S3 Co1 La1 127.01(2) 2 5_554 ?
S3 Co1 La1 126.574(19) . 5_554 ?
S3 Co1 La1 123.58(10) 6_554 5_554 ?
S3 Co1 La1 53.38(3) 4_554 5_554 ?
S3 Co1 La1 52.94(3) 5_554 5_554 ?
Co1 Co1 La1 113.04(4) 4 5_554 ?
Co1 Co1 La1 66.96(4) 4_554 5_554 ?
La1 Co1 La1 105.67(5) 4_554 5_554 ?
S3 Co1 La1 127.01(2) 3 6_554 ?
S3 Co1 La1 126.573(19) 2 6_554 ?
S3 Co1 La1 55.94(3) . 6_554 ?
S3 Co1 La1 52.94(3) 6_554 6_554 ?
S3 Co1 La1 123.58(10) 4_554 6_554 ?
S3 Co1 La1 53.38(3) 5_554 6_554 ?
Co1 Co1 La1 113.04(4) 4 6_554 ?
Co1 Co1 La1 66.96(4) 4_554 6_554 ?
La1 Co1 La1 105.67(5) 4_554 6_554 ?
La1 Co1 La1 105.67(5) 5_554 6_554 ?
S3 Co1 La1 122.40(10) 3 2 ?
S3 Co1 La1 52.31(3) 2 2 ?
S3 Co1 La1 52.75(3) . 2 ?
S3 Co1 La1 58.08(3) 6_554 2 ?
S3 Co1 La1 127.317(19) 4_554 2 ?
S3 Co1 La1 127.751(18) 5_554 2 ?
Co1 Co1 La1 65.30(4) 4 2 ?
Co1 Co1 La1 114.70(4) 4_554 2 ?
La1 Co1 La1 75.260(5) 4_554 2 ?
La1 Co1 La1 178.34(9) 5_554 2 ?
La1 Co1 La1 75.260(5) 6_554 2 ?
Si1 S1 La1 92.55(3) . . ?
Si1 S1 La1 89.76(3) . 2_665 ?
La1 S1 La1 110.62(3) . 2_665 ?
Si1 S1 La1 125.05(4) . 4_664 ?
La1 S1 La1 137.41(3) . 4_664 ?
La1 S1 La1 90.71(2) 2_665 4_664 ?
Si1 S2 La1 113.88(2) . 3_564 ?
Si1 S2 La1 113.88(2) . 1_554 ?
La1 S2 La1 104.73(3) 3_564 1_554 ?
Si1 S2 La1 113.88(2) . 2_664 ?
La1 S2 La1 104.73(3) 3_564 2_664 ?
La1 S2 La1 104.73(3) 1_554 2_664 ?
Co1 S3 Co1 66.27(2) . 4 ?
Co1 S3 La1 81.22(2) . . ?
Co1 S3 La1 79.73(2) 4 . ?
Co1 S3 La1 80.84(2) . 2 ?
Co1 S3 La1 79.36(2) 4 2 ?
La1 S3 La1 156.60(3) . 2 ?
Co1 S3 La1 77.54(6) . 6_554 ?
Co1 S3 La1 143.81(6) 4 6_554 ?
La1 S3 La1 95.54(3) . 6_554 ?
La1 S3 La1 95.13(3) 2 6_554 ?
Co1 S3 La1 142.44(6) . 6 ?
Co1 S3 La1 76.17(6) 4 6 ?
La1 S3 La1 92.74(3) . 6 ?
La1 S3 La1 92.36(3) 2 6 ?
La1 S3 La1 140.02(3) 6_554 6 ?

loop_
_geom_bond_atom_site_label_1
_geom_bond_atom_site_label_2
_geom_bond_distance
_geom_bond_site_symmetry_2
_geom_bond_publ_flag
La1 S3 2.8528(7) . ?
La1 S3 2.8725(7) 3 ?
La1 S1 2.9235(8) . ?
La1 S3 2.9842(12) 5 ?
La1 S1 3.0262(8) 3_565 ?
La1 S1 3.0499(8) 4_665 ?
La1 S2 3.0891(6) 1_556 ?
La1 S3 3.1145(12) 5_554 ?
La1 Co1 3.5174(12) 4 ?
La1 Co1 3.5628(13) . ?
Si1 S2 2.0943(18) . ?
Si1 S1 2.1380(9) 2_665 ?
Si1 S1 2.1380(9) 3_565 ?
Si1 S1 2.1380(9) . ?
Co1 S3 2.6139(18) 3 ?
Co1 S3 2.6139(18) 2 ?
Co1 S3 2.6139(18) . ?
Co1 S3 2.6284(18) 6_554 ?
Co1 S3 2.6284(18) 4_554 ?
Co1 S3 2.6284(18) 5_554 ?
Co1 Co1 2.8656(5) 4 ?
Co1 Co1 2.8656(5) 4_554 ?
